data_2007260
loop_
_publ_author_name
'Kritikos, Mikael'
'Wijk, Maria'
'Westin, Gunnar'

_publ_section_title
;
 [Er~2~Al~2~(O^<i>i^</i>Pr)~12~(HO^<i>i^</i>Pr)~2~], a Novel
 Heterobimetallic Alkoxide
;
_journal_issue 5
_journal_name_full 'Acta Crystallographica Section C'
_journal_page_first 576
_journal_page_last 578
_journal_paper_doi 10.1107/S0108270197017460
_journal_volume 54
_journal_year 1998
_chemical_formula_moiety 'C42 H100 Al2 Er2 O14'
_chemical_formula_sum 'C42 H100 Al2 Er2 O14'
_chemical_formula_weight 1217.70
_space_group_IT_number 2
_symmetry_cell_setting triclinic
_symmetry_space_group_name_Hall '-P 1'
_symmetry_space_group_name_H-M 'P -1'
_cell_angle_alpha 82.4570(10)
_cell_angle_beta 66.7620(10)
_cell_angle_gamma 70.9850(10)
_cell_formula_units_Z 1
_cell_length_a 10.797(3)
_cell_length_b 11.933(3)
_cell_length_c 12.939(3)
_cell_measurement_reflns_used 24
_cell_measurement_temperature 150(2)
_cell_measurement_theta_max 18.2
_cell_measurement_theta_min 15.2
_cell_volume 1448.2(6)
_computing_cell_refinement DIF4
_computing_data_collection 'DIF4 (Stoe, 1990)'
_computing_data_reduction 'X-RED (Stoe, 1996a)'
_computing_molecular_graphics 'XP (Siemens, 1990)'
_computing_publication_material SHELXL93
_computing_structure_refinement 'SHELXL93 (Sheldrick, 1993)'
_computing_structure_solution 'SHELXS86 (Sheldrick, 1990)'
_diffrn_ambient_temperature 150(2)
_diffrn_measurement_device_type 'Stoe 4-circle'
_diffrn_measurement_method \w--2\q
_diffrn_radiation_monochromator graphite
_diffrn_radiation_source 'fine-focus sealed tube'
_diffrn_radiation_type MoK\a
_diffrn_radiation_wavelength 0.71073
_diffrn_reflns_av_R_equivalents 0.0132
_diffrn_reflns_av_sigmaI/netI 0.0115
_diffrn_reflns_limit_h_max 13
_diffrn_reflns_limit_h_min -12
_diffrn_reflns_limit_k_max 15
_diffrn_reflns_limit_k_min -15
_diffrn_reflns_limit_l_max 16
_diffrn_reflns_limit_l_min -1
_diffrn_reflns_number 7157
_diffrn_reflns_theta_max 26.99
_diffrn_reflns_theta_min 1.71
_diffrn_standards_decay_% 3.1
_diffrn_standards_interval_time 240
_diffrn_standards_number 4
_exptl_absorpt_coefficient_mu 2.959
_exptl_absorpt_correction_T_max 0.6782
_exptl_absorpt_correction_T_min 0.5143
_exptl_absorpt_correction_type 'integration (X-SHAPE; Stoe, 1996b)'
_exptl_crystal_colour 'Pale pink'
_exptl_crystal_density_diffrn 1.396
_exptl_crystal_density_meas ?
_exptl_crystal_density_method 'Not measured'
_exptl_crystal_description Irregular
_exptl_crystal_F_000 626
_exptl_crystal_size_max 0.40
_exptl_crystal_size_mid 0.35
_exptl_crystal_size_min 0.25
_refine_diff_density_max 1.591
_refine_diff_density_min -1.335
_refine_ls_extinction_coef 0.0022(3)
_refine_ls_extinction_method SHELXL93_(Sheldrick,_1993)
_refine_ls_goodness_of_fit_all 1.088
_refine_ls_goodness_of_fit_obs 1.095
_refine_ls_hydrogen_treatment H_atoms:_see_text_below
_refine_ls_matrix_type full
_refine_ls_number_parameters 288
_refine_ls_number_reflns 6309
_refine_ls_number_restraints 0
_refine_ls_restrained_S_all 1.088
_refine_ls_restrained_S_obs 1.095
_refine_ls_R_factor_all 0.0250
_refine_ls_R_factor_gt 0.0237
_refine_ls_shift/esd_max 0.001
_refine_ls_shift/esd_mean 0.000
_refine_ls_structure_factor_coef Fsqd
_refine_ls_weighting_details 'w = 1/[\s^2^(Fo^2^)+(0.0366P)^2^+1.9123P] where P=(Fo^2^+2Fc^2^)/3'
_refine_ls_weighting_scheme calc
_refine_ls_wR_factor_all 0.0626
_refine_ls_wR_factor_ref 0.0618
_reflns_number_gt 6084
_reflns_number_total 6309
_reflns_observed_criterion >2sigma(I)
_cod_data_source_file os1001.cif
_cod_data_source_block Er2Al2
_cod_depositor_comments
;
The following automatic conversions were performed:

'_exptl_crystal_density_meas' value 'Not measured' was changed to '?'
- the value is perceived as not measured.

Automatic conversion script
Id: cif_fix_values 3008 2015-01-20 13:52:24Z robertas 

The following automatic conversions were performed:

'_refine_ls_weighting_scheme' value 'calc w =
1/[\s^2^(Fo^2^)+(0.0366P)^2^+1.9123P] where P=(Fo^2^+2Fc^2^)/3' was
changed to 'calc'. New tag '_refine_ls_weighting_details' was
created. The value of the new tag was set to 'w =
1/[\s^2^(Fo^2^)+(0.0366P)^2^+1.9123P] where P=(Fo^2^+2Fc^2^)/3'.

Automatic conversion script
Id: cif_fix_values 3143 2015-03-26 13:38:13Z robertas 
;
_cod_database_code 2007260

loop_
_symmetry_equiv_pos_as_xyz
'x, y, z'
'-x, -y, -z'

loop_
_atom_site_aniso_label
_atom_site_aniso_U_11
_atom_site_aniso_U_22
_atom_site_aniso_U_33
_atom_site_aniso_U_12
_atom_site_aniso_U_13
_atom_site_aniso_U_23
Er .02069(7) .02341(7) .02076(7) -.00367(5) -.00900(5) -.00113(4)
Al .0246(4) .0265(4) .0242(4) -.0064(3) -.0096(3) -.0035(3)
O1 .0238(9) .0267(9) .0261(9) -.0121(7) -.0085(7) .0015(7)
O2 .0271(9) .0257(9) .0228(9) -.0037(7) -.0118(7) -.0003(7)
O3 .0309(10) .0233(9) .0282(9) -.0040(8) -.0131(8) .0008(7)
O4 .0234(9) .0450(12) .0317(10) -.0104(9) -.0095(8) -.0071(9)
O5 .0279(10) .0419(12) .0263(10) -.0096(9) -.0051(8) -.0090(8)
O6 .0351(11) .0434(12) .0385(11) -.0135(9) -.0150(9) -.0093(9)
O7 .0386(11) .0401(12) .0336(11) -.0019(9) -.0223(9) .0018(9)
C1 .040(2) .0290(14) .0294(14) -.0029(12) -.0180(12) .0006(11)
C2 .047(2) .048(2) .063(2) -.032(2) -.019(2) .008(2)
C3 .059(2) .028(2) .055(2) -.0020(15) -.031(2) .0032(14)
C4 .0264(14) .053(2) .046(2) -.0124(13) -.0152(13) -.0120(15)
C5 .040(2) .073(3) .036(2) -.011(2) -.0038(14) -.022(2)
C6 .035(2) .041(2) .055(2) -.0130(13) -.0178(15) -.0065(15)
C7 .084(3) .054(2) .063(3) -.009(2) -.056(2) .011(2)
C1A .076(3) .105(4) .072(3) -.065(3) -.033(2) .000(3)
C1B .143(6) .083(4) .115(5) -.087(4) -.064(4) .053(4)
C2A .077(3) .043(2) .062(2) -.007(2) -.054(2) .006(2)
C2B .063(3) .047(2) .073(3) -.018(2) -.019(2) .027(2)
C3A .077(3) .037(2) .064(3) .010(2) -.018(2) -.002(2)
C3B .158(6) .045(3) .055(3) -.006(3) -.009(3) .019(2)
C4A .035(2) .064(2) .058(2) -.001(2) -.021(2) -.010(2)
C4B .042(2) .076(3) .090(3) -.037(2) -.011(2) -.002(3)
C5A .038(2) .222(9) .093(4) .010(4) -.005(3) -.096(5)
C5B .178(8) .121(6) .029(2) .043(5) -.004(3) -.002(3)
C6A .053(2) .064(3) .084(3) -.030(2) -.016(2) .011(2)
C6B .092(4) .085(3) .083(3) -.041(3) -.062(3) .011(3)
C7A .065(3) .080(3) .062(3) -.016(2) -.045(2) .002(2)
C7B .103(4) .085(4) .079(3) -.032(3) -.058(3) .037(3)

loop_
_atom_site_label
_atom_site_fract_x
_atom_site_fract_y
_atom_site_fract_z
_atom_site_U_iso_or_equiv
_atom_site_thermal_displace_type
_atom_site_calc_flag
_atom_site_refinement_flags
_atom_site_occupancy
_atom_site_disorder_group
_atom_site_type_symbol
Er .147833(11) .372695(9) .438328(8) .02189(5) Uani d . 1 . Er
Al .21054(8) .24321(7) .21332(7) .0250(2) Uani d . 1 . Al
O1 .0861(2) .5687(2) .4623(2) .0248(4) Uani d . 1 . O
O2 .1145(2) .3884(2) .2678(2) .0255(4) Uani d . 1 . O
O3 .2034(2) .1921(2) .3510(2) .0280(4) Uani d . 1 . O
O4 .3778(2) .3653(2) .2990(2) .0329(4) Uani d . 1 . O
O5 .3832(2) .2437(2) .1336(2) .0330(4) Uani d . 1 . O
O6 .1491(2) .1768(2) .1438(2) .0373(5) Uani d . 1 . O
O7 .2339(2) .2978(2) .5552(2) .0374(5) Uani d . 1 . O
C1 .0638(3) .4965(3) .2137(3) .0332(6) Uani d . 1 . C
H1 -.0006(3) .5573(3) .2734(3) .040(10) Uiso calc R 1 . H
C2 .1847(4) .6345(4) .4291(4) .0494(9) Uani d . 1 . C
H2 .2735(4) .5821(4) .3745(4) .059 Uiso calc R 1 . H
C3 .2879(4) .0797(3) .3770(3) .0475(8) Uani d . 1 . C
H3 .3640(4) .0949(3) .3936(3) .057 Uiso calc R 1 . H
C4 .5080(3) .3576(3) .3101(3) .0400(7) Uani d . 1 . C
H4 .4835(3) .3992(3) .3811(3) .048 Uiso calc R 1 . H
C5 .4728(4) .1880(4) .0272(3) .0525(9) Uani d . 1 . C
H5 .4409(4) .1193(4) .0234(3) .063 Uiso calc R 1 . H
C6 .0193(4) .1630(3) .1570(3) .0421(7) Uani d . 1 . C
H6 -.0585(4) .2321(3) .2005(3) .050 Uiso calc R 1 . H
C7 .3083(5) .2404(4) .6236(4) .0617(11) Uani d . 1 . C
H7 .3860(5) .1729(4) .5774(4) .074 Uiso calc R 1 . H
C1A .2220(5) .6495(5) .5236(4) .0726(14) Uani d . 1 . C
H1A1 .256(4) .5717(6) .556(2) .109 Uiso calc R 1 . H
H1A2 .297(3) .688(3) .4963(8) .109 Uiso calc R 1 . H
H1A3 .1385(12) .699(3) .5818(16) .109 Uiso calc R 1 . H
C1B .1453(8) .7405(5) .3649(6) .100(2) Uani d . 1 . C
H1B1 .225(2) .773(3) .330(4) .150 Uiso calc R 1 . H
H1B2 .121(6) .7200(11) .306(3) .150 Uiso calc R 1 . H
H1B3 .064(4) .7996(19) .4152(10) .150 Uiso calc R 1 . H
C2A -.0203(5) .4790(3) .1515(4) .0549(10) Uani d . 1 . C
H2A1 -.064(3) .5554(6) .123(3) .082 Uiso calc R 1 . H
H2A2 -.095(2) .446(3) .2028(8) .082 Uiso calc R 1 . H
H2A3 .0423(8) .425(2) .0886(17) .082 Uiso calc R 1 . H
C2B .1841(5) .5419(4) .1370(4) .0652(12) Uani d . 1 . C
H2B1 .1463(5) .6207(15) .109(3) .098 Uiso calc R 1 . H
H2B2 .244(2) .4876(18) .0734(17) .098 Uiso calc R 1 . H
H2B3 .241(2) .547(3) .1786(9) .098 Uiso calc R 1 . H
C3A .3585(6) -.0049(4) .2809(4) .0691(13) Uani d . 1 . C
H3A1 .416(3) -.0794(13) .3024(12) .104 Uiso calc R 1 . H
H3A2 .420(3) .0295(15) .2158(11) .104 Uiso calc R 1 . H
H3A3 .2867(6) -.020(3) .261(2) .104 Uiso calc R 1 . H
C3B .2030(8) .0288(5) .4782(4) .105(3) Uani d . 1 . C
H3B1 .2625(16) -.047(3) .496(3) .157 Uiso calc R 1 . H
H3B2 .126(4) .015(5) .4654(17) .157 Uiso calc R 1 . H
H3B3 .164(5) .084(2) .5411(12) .157 Uiso calc R 1 . H
C4A .5900(4) .2302(4) .3202(4) .0537(9) Uani d . 1 . C
H4A1 .6727(19) .2273(4) .336(3) .081 Uiso calc R 1 . H
H4A2 .621(3) .1888(8) .2496(10) .081 Uiso calc R 1 . H
H4A3 .5295(11) .1917(9) .3817(18) .081 Uiso calc R 1 . H
C4B .5917(4) .4214(5) .2133(5) .0685(13) Uani d . 1 . C
H4B1 .676(2) .422(3) .2242(17) .103 Uiso calc R 1 . H
H4B2 .5336(15) .5033(11) .210(2) .103 Uiso calc R 1 . H
H4B3 .620(4) .381(2) .1428(6) .103 Uiso calc R 1 . H
C5A .6212(5) .1386(8) .0203(6) .127(3) Uani d . 1 . C
H5A1 .6789(17) .092(6) -.049(3) .190 Uiso calc R 1 . H
H5A2 .6241(11) .088(5) .086(3) .190 Uiso calc R 1 . H
H5A3 .659(3) .2036(8) .019(6) .190 Uiso calc R 1 . H
C5B .4555(10) .2672(7) -.0644(4) .144(4) Uani d . 1 . C
H5B1 .523(6) .229(3) -.1363(5) .216 Uiso calc R 1 . H
H5B2 .473(8) .341(3) -.058(4) .216 Uiso calc R 1 . H
H5B3 .359(3) .285(6) -.062(4) .216 Uiso calc R 1 . H
C6A -.0002(5) .0517(4) .2207(5) .0679(12) Uani d . 1 . C
H6A1 -.0926(18) .0455(18) .231(3) .102 Uiso calc R 1 . H
H6A2 .005(4) .0539(16) .2944(14) .102 Uiso calc R 1 . H
H6A3 .074(2) -.0170(5) .1784(16) .102 Uiso calc R 1 . H
C6B .0131(6) .1633(5) .0427(5) .0740(14) Uani d . 1 . C
H6B1 -.074(2) .147(4) .0509(5) .111 Uiso calc R 1 . H
H6B2 .095(2) .102(3) -.0041(12) .111 Uiso calc R 1 . H
H6B3 .014(4) .2409(13) .0071(15) .111 Uiso calc R 1 . H
C7A .3813(5) .3154(5) .6457(4) .0639(11) Uani d . 1 . C
H7A1 .436(3) .2706(12) .691(3) .096 Uiso calc R 1 . H
H7A2 .3111(5) .3867(17) .687(3) .096 Uiso calc R 1 . H
H7A3 .445(3) .338(3) .5741(4) .096 Uiso calc R 1 . H
C7B .2288(7) .1862(5) .7221(5) .084(2) Uani d . 1 . C
H7B1 .2930(8) .132(2) .7559(16) .126 Uiso calc R 1 . H
H7B2 .181(3) .142(2) .7011(6) .126 Uiso calc R 1 . H
H7B3 .159(2) .2478(6) .7764(12) .126 Uiso calc R 1 . H
H100 .390(3) .331(3) .2411(8) .052(12) Uiso d R 1 . H

loop_
_atom_type_symbol
_atom_type_description
_atom_type_scat_dispersion_real
_atom_type_scat_dispersion_imag
_atom_type_scat_source
Er Er -.2586 4.9576 'International Tables Vol C Tables 4.2.6.8 and 6.1.1.4'
Al Al .0645 .0514 'International Tables Vol C Tables 4.2.6.8 and 6.1.1.4'
O O .0106 .0060 'International Tables Vol C Tables 4.2.6.8 and 6.1.1.4'
C C .0033 .0016 'International Tables Vol C Tables 4.2.6.8 and 6.1.1.4'
H H .0000 .0000 'International Tables Vol C Tables 4.2.6.8 and 6.1.1.4'

loop_
_geom_angle_atom_site_label_1
_geom_angle_atom_site_label_2
_geom_angle_atom_site_label_3
_geom_angle_site_symmetry_1
_geom_angle_site_symmetry_3
_geom_angle
_geom_angle_publ_flag
O7 Er O1 . . 105.16(8) y
O7 Er O1 . 2_566 104.24(8) ?
O1 Er O1 . 2_566 73.64(7) ?
O7 Er O2 . . 156.93(8) y
O1 Er O2 . . 94.94(7) y
O1 Er O2 2_566 . 92.06(7) y
O7 Er O3 . . 94.82(8) y
O1 Er O3 . . 159.11(7) y
O1 Er O3 2_566 . 107.65(7) y
O2 Er O3 . . 64.30(7) y
O7 Er O4 . . 90.89(9) y
O1 Er O4 . . 93.07(7) y
O1 Er O4 2_566 . 161.92(8) y
O2 Er O4 . . 76.62(7) y
O3 Er O4 . . 80.38(7) y
O7 Er Al . . 124.32(7) y
O1 Er Al . . 126.04(5) y
O1 Er Al 2_566 . 109.42(5) ?
O2 Er Al . . 32.91(5) ?
O3 Er Al . . 33.22(5) ?
O4 Er Al . . 68.20(5) ?
O7 Er Er . 2_566 108.48(6) ?
O1 Er Er . 2_566 36.86(5) ?
O1 Er Er 2_566 2_566 36.78(5) ?
O2 Er Er . 2_566 94.37(5) ?
O3 Er Er . 2_566 140.58(5) ?
O4 Er Er . 2_566 128.88(6) ?
Al Er Er . 2_566 125.09(2) ?
O6 Al O5 . . 111.48(11) y
O6 Al O2 . . 120.38(11) y
O5 Al O2 . . 106.79(10) y
O6 Al O3 . . 119.00(11) y
O5 Al O3 . . 107.40(10) y
O2 Al O3 . . 89.29(9) y
O6 Al Er . . 147.05(9) ?
O5 Al Er . . 101.46(7) ?
O2 Al Er . . 45.93(6) ?
O3 Al Er . . 46.27(7) y
C2 O1 Er . . 123.8(2) y
C2 O1 Er . 2_566 129.5(2) y
Er O1 Er . 2_566 106.36(7) y
C1 O2 Al . . 130.6(2) ?
C1 O2 Er . . 126.1(2) y
Al O2 Er . . 101.16(8) y
C3 O3 Al . . 125.5(2) y
C3 O3 Er . . 124.7(2) y
Al O3 Er . . 100.50(9) y
C4 O4 Er . . 131.2(2) y
C4 O4 O5 . . 119.9(2) ?
Er O4 O5 . . 100.47(8) ?
C5 O5 Al . . 127.1(2) ?
C5 O5 O4 . . 143.1(2) ?
Al O5 O4 . . 89.73(9) ?
C6 O6 Al . . 137.5(2) ?
C7 O7 Er . . 172.8(3) ?
O2 C1 C2A . . 110.5(3) ?
O2 C1 C2B . . 110.8(3) ?
C2A C1 C2B . . 111.5(3) ?
O1 C2 C1B . 2_566 112.5(4) ?
O1 C2 C1A . 2_566 111.5(3) ?
C1B C2 C1A 2_566 2_566 116.9(4) ?
O3 C3 C3B . . 110.4(4) ?
O3 C3 C3A . . 112.6(3) ?
C3B C3 C3A . . 111.4(4) ?
O4 C4 C4B . . 109.6(3) ?
O4 C4 C4A . . 110.8(3) ?
C4B C4 C4A . . 112.7(3) ?
O5 C5 C5B . . 111.0(4) ?
O5 C5 C5A . . 110.4(3) ?
C5B C5 C5A . . 114.2(6) ?
O6 C6 C6A . . 111.0(3) ?
O6 C6 C6B . . 109.0(3) ?
C6A C6 C6B . . 111.3(4) ?
O7 C7 C7B . . 114.1(4) ?
O7 C7 C7A . . 112.0(4) ?
C7B C7 C7A . . 114.4(4) ?

loop_
_geom_bond_atom_site_label_1
_geom_bond_atom_site_label_2
_geom_bond_site_symmetry_2
_geom_bond_distance
_geom_bond_publ_flag
Er O7 . 2.040(2) y
Er O1 . 2.241(2) y
Er O1 2_566 2.245(2) ?
Er O2 . 2.346(2) y
Er O3 . 2.355(2) y
Er O4 . 2.406(2) y
Er Al . 3.2041(10) y
Er Er 2_566 3.5918(7) y
Al O6 . 1.697(2) y
Al O5 . 1.740(2) y
Al O2 . 1.774(2) y
Al O3 . 1.785(2) y
O1 C2 . 1.424(4) ?
O1 Er 2_566 2.245(2) ?
O2 C1 . 1.435(3) ?
O3 C3 . 1.439(4) ?
O4 C4 . 1.442(3) ?
O4 O5 . 2.710(3) ?
O5 C5 . 1.430(4) ?
O6 C6 . 1.405(4) ?
O7 C7 . 1.394(4) ?
C1 C2A . 1.503(5) ?
C1 C2B . 1.505(5) ?
C2 C1B 2_566 1.457(7) ?
C2 C1A 2_566 1.478(6) ?
C3 C3B . 1.460(7) ?
C3 C3A . 1.493(6) ?
C4 C4B . 1.507(6) ?
C4 C4A . 1.508(5) ?
C5 C5B . 1.449(7) ?
C5 C5A . 1.486(6) ?
C6 C6A . 1.499(6) ?
C6 C6B . 1.506(6) ?
C7 C7B . 1.435(7) ?
C7 C7A . 1.487(6) ?

loop_
_geom_hbond_atom_site_label_D
_geom_hbond_atom_site_label_H
_geom_hbond_atom_site_label_A
_geom_hbond_distance_DH
_geom_hbond_distance_HA
_geom_hbond_distance_DA
_geom_hbond_angle_DHA
_geom_hbond_publ_flag
O4 H100 O5 0.84(2) 1.88(3) 2.710(3) 167(3) y
